data_4028526
loop_
_publ_author_name
'Se-Mi Son'
'Hyeon-Kyu Lee'

_publ_section_title
;
 Dynamic Kinetic Resolution-Based Asymmetric Transfer Hydrogenation of
 2-Benzoylmorpholinones and Its Use in Concise Stereoselective Synthesis
 of All Four Stereoisomers of the Antidepressant Reboxetine
;
_journal_name_full 'Journal of Organic Chemistry'
_journal_page_first 8396
_journal_page_last 8404
_journal_paper_doi 10.1021/jo401102d
_journal_volume 78
_journal_year 2013
_chemical_formula_sum 'C18 H19 N O3'
_chemical_formula_weight 297.34
_chemical_name_systematic
; 
 ? 
;
_space_group_IT_number 4
_symmetry_cell_setting monoclinic
_symmetry_space_group_name_Hall 'P 2yb'
_symmetry_space_group_name_H-M 'P 1 21 1'
_atom_sites_solution_hydrogens geom
_atom_sites_solution_primary direct
_atom_sites_solution_secondary difmap
_audit_creation_method SHELXL-97
_cell_angle_alpha 90.00
_cell_angle_beta 96.805(2)
_cell_angle_gamma 90.00
_cell_formula_units_Z 2
_cell_length_a 9.5460(3)
_cell_length_b 5.8393(2)
_cell_length_c 14.1047(4)
_cell_measurement_reflns_used 4894
_cell_measurement_temperature 100(1)
_cell_measurement_theta_max 28.29
_cell_measurement_theta_min 2.91
_cell_volume 780.68(4)
_computing_cell_refinement 'Bruker SAINT'
_computing_data_collection 'Bruker APEX2'
_computing_data_reduction 'Bruker SAINT'
_computing_molecular_graphics 'Bruker SHELXTL'
_computing_publication_material 'Bruker SHELXTL'
_computing_structure_refinement 'SHELXL-97 (Sheldrick, 2008)'
_computing_structure_solution 'SHELXS-97 (Sheldrick, 2008)'
_diffrn_ambient_temperature 100(1)
_diffrn_measured_fraction_theta_full 0.994
_diffrn_measured_fraction_theta_max 0.994
_diffrn_measurement_device_type 'Bruker APEX-II CCD'
_diffrn_measurement_method '\f and \w scans'
_diffrn_radiation_monochromator graphite
_diffrn_radiation_source 'fine-focus sealed tube'
_diffrn_radiation_type MoK\a
_diffrn_radiation_wavelength 0.71073
_diffrn_reflns_av_R_equivalents 0.0216
_diffrn_reflns_av_sigmaI/netI 0.0269
_diffrn_reflns_limit_h_max 12
_diffrn_reflns_limit_h_min -9
_diffrn_reflns_limit_k_max 7
_diffrn_reflns_limit_k_min -6
_diffrn_reflns_limit_l_max 18
_diffrn_reflns_limit_l_min -18
_diffrn_reflns_number 7191
_diffrn_reflns_theta_full 28.41
_diffrn_reflns_theta_max 28.41
_diffrn_reflns_theta_min 1.45
_exptl_absorpt_coefficient_mu 0.086
_exptl_absorpt_correction_type none
_exptl_crystal_colour silver
_exptl_crystal_density_diffrn 1.265
_exptl_crystal_density_meas ?
_exptl_crystal_description Block
_exptl_crystal_F_000 316
_exptl_crystal_size_max 0.32
_exptl_crystal_size_mid 0.20
_exptl_crystal_size_min 0.12
_refine_diff_density_max 0.309
_refine_diff_density_min -0.225
_refine_diff_density_rms 0.048
_refine_ls_abs_structure_details 'Flack H D (1983), Acta Cryst. A39, 876-881'
_refine_ls_abs_structure_Flack -0.1(8)
_refine_ls_extinction_method none
_refine_ls_goodness_of_fit_ref 1.067
_refine_ls_hydrogen_treatment refxyz
_refine_ls_matrix_type full
_refine_ls_number_parameters 199
_refine_ls_number_reflns 3225
_refine_ls_number_restraints 1
_refine_ls_restrained_S_all 1.067
_refine_ls_R_factor_all 0.0363
_refine_ls_R_factor_gt 0.0347
_refine_ls_shift/su_max 0.000
_refine_ls_shift/su_mean 0.000
_refine_ls_structure_factor_coef Fsqd
_refine_ls_weighting_details 'calc w=1/[\s^2^(Fo^2^)+(0.0528P)^2^+0.1441P] where P=(Fo^2^+2Fc^2^)/3'
_refine_ls_weighting_scheme calc
_refine_ls_wR_factor_gt 0.0912
_refine_ls_wR_factor_ref 0.0928
_reflns_number_gt 3112
_reflns_number_total 3225
_reflns_threshold_expression >2sigma(I)
_cod_data_source_file jo401102d_si_001.cif
_cod_data_source_block 20120630lt_0m
_cod_depositor_comments
;
The following automatic conversions were performed:

'_exptl_crystal_density_meas' value 'none' was changed to '?' - the
value is perceived as not measured.

Automatic conversion script
Id: cif_fix_values 3008 2015-01-20 13:52:24Z robertas 
;
_cod_database_code 4028526

loop_
_symmetry_equiv_pos_as_xyz
'x, y, z'
'-x, y+1/2, -z'

loop_
_atom_site_label
_atom_site_type_symbol
_atom_site_fract_x
_atom_site_fract_y
_atom_site_fract_z
_atom_site_U_iso_or_equiv
_atom_site_adp_type
_atom_site_occupancy
_atom_site_symmetry_multiplicity
_atom_site_calc_flag
_atom_site_refinement_flags
O1 O 0.88702(10) 0.05367(19) 0.52182(7) 0.0192(2) Uani 1 1 d .
C2 C 0.73893(13) 0.0346(3) 0.52039(9) 0.0168(3) Uani 1 1 d .
H2A H 0.7132 -0.1305 0.5258 0.020 Uiso 1 1 calc R
C3 C 0.65420(13) 0.1370(3) 0.43136(9) 0.0161(3) Uani 1 1 d .
N4 N 0.72389(12) 0.2093(2) 0.36011(8) 0.0177(3) Uani 1 1 d .
C5 C 0.87690(14) 0.1833(3) 0.36032(10) 0.0214(3) Uani 1 1 d .
H5A H 0.9245 0.3305 0.3778 0.026 Uiso 1 1 calc R
H5B H 0.8983 0.1399 0.2957 0.026 Uiso 1 1 calc R
C6 C 0.93046(15) 0.0015(3) 0.43099(10) 0.0223(3) Uani 1 1 d .
H6A H 0.8926 -0.1497 0.4089 0.027 Uiso 1 1 calc R
H6B H 1.0347 -0.0056 0.4362 0.027 Uiso 1 1 calc R
C7 C 0.69732(13) 0.1653(3) 0.60751(10) 0.0174(3) Uani 1 1 d .
H7A H 0.5954 0.1357 0.6130 0.021 Uiso 1 1 calc R
C8 C 0.78452(14) 0.0867(3) 0.69904(10) 0.0189(3) Uani 1 1 d .
C9 C 0.88707(16) 0.2287(3) 0.74634(10) 0.0254(3) Uani 1 1 d .
H9A H 0.9036 0.3758 0.7211 0.031 Uiso 1 1 calc R
C10 C 0.96570(16) 0.1563(4) 0.83056(11) 0.0317(4) Uani 1 1 d .
H10A H 1.0360 0.2537 0.8622 0.038 Uiso 1 1 calc R
C11 C 0.94185(16) -0.0564(4) 0.86829(11) 0.0304(4) Uani 1 1 d .
H11A H 0.9954 -0.1051 0.9258 0.037 Uiso 1 1 calc R
C12 C 0.83916(18) -0.1992(3) 0.82169(11) 0.0287(3) Uani 1 1 d .
H12A H 0.8216 -0.3450 0.8478 0.034 Uiso 1 1 calc R
C13 C 0.76211(16) -0.1279(3) 0.73666(10) 0.0241(3) Uani 1 1 d .
H13A H 0.6936 -0.2272 0.7042 0.029 Uiso 1 1 calc R
C14 C 0.64567(15) 0.3080(3) 0.27325(10) 0.0208(3) Uani 1 1 d .
H14A H 0.6988 0.4396 0.2514 0.025 Uiso 1 1 calc R
H14B H 0.5529 0.3645 0.2879 0.025 Uiso 1 1 calc R
C15 C 0.62427(14) 0.1306(3) 0.19492(10) 0.0209(3) Uani 1 1 d .
C16 C 0.70551(16) 0.1355(4) 0.11938(10) 0.0326(4) Uani 1 1 d .
H16A H 0.7705 0.2569 0.1145 0.039 Uiso 1 1 calc R
C17 C 0.69185(17) -0.0368(5) 0.05093(12) 0.0425(5) Uani 1 1 d .
H17A H 0.7486 -0.0331 0.0000 0.051 Uiso 1 1 calc R
C18 C 0.59704(19) -0.2129(4) 0.05605(12) 0.0379(5) Uani 1 1 d .
H18A H 0.5889 -0.3306 0.0092 0.045 Uiso 1 1 calc R
C19 C 0.5131(2) -0.2171(3) 0.13033(11) 0.0324(4) Uani 1 1 d .
H19A H 0.4462 -0.3364 0.1337 0.039 Uiso 1 1 calc R
C20 C 0.52748(17) -0.0473(3) 0.19925(10) 0.0252(3) Uani 1 1 d .
H20A H 0.4707 -0.0518 0.2502 0.030 Uiso 1 1 calc R
O21 O 0.71636(10) 0.40342(19) 0.59376(8) 0.0223(2) Uani 1 1 d .
H21A H 0.6375 0.4689 0.5873 0.033 Uiso 1 1 calc R
O22 O 0.52401(10) 0.1503(2) 0.42838(7) 0.0210(2) Uani 1 1 d .

loop_
_atom_site_aniso_label
_atom_site_aniso_U_11
_atom_site_aniso_U_22
_atom_site_aniso_U_33
_atom_site_aniso_U_23
_atom_site_aniso_U_13
_atom_site_aniso_U_12
O1 0.0116(4) 0.0267(6) 0.0192(5) -0.0021(4) 0.0012(3) 0.0034(4)
C2 0.0127(6) 0.0170(7) 0.0203(6) -0.0016(5) 0.0004(4) 0.0011(5)
C3 0.0146(6) 0.0115(6) 0.0216(6) -0.0039(5) -0.0005(4) -0.0017(5)
N4 0.0116(5) 0.0216(7) 0.0192(5) 0.0010(5) -0.0010(4) 0.0012(4)
C5 0.0119(6) 0.0305(9) 0.0216(6) -0.0002(6) 0.0017(5) 0.0007(6)
C6 0.0157(6) 0.0298(9) 0.0215(7) -0.0025(6) 0.0023(5) 0.0066(6)
C7 0.0107(5) 0.0189(7) 0.0227(6) -0.0035(5) 0.0019(4) -0.0004(5)
C8 0.0127(6) 0.0255(8) 0.0191(6) -0.0047(5) 0.0043(4) 0.0012(5)
C9 0.0202(7) 0.0347(10) 0.0217(6) -0.0033(6) 0.0033(5) -0.0063(6)
C10 0.0200(7) 0.0513(12) 0.0228(7) -0.0051(8) -0.0015(5) -0.0064(8)
C11 0.0229(7) 0.0489(11) 0.0193(7) -0.0007(7) 0.0019(5) 0.0090(7)
C12 0.0329(8) 0.0297(9) 0.0241(7) 0.0003(7) 0.0058(6) 0.0071(7)
C13 0.0227(7) 0.0252(8) 0.0242(7) -0.0044(6) 0.0026(5) 0.0005(6)
C14 0.0171(6) 0.0212(8) 0.0234(7) 0.0031(6) 0.0001(5) 0.0018(6)
C15 0.0157(6) 0.0269(8) 0.0194(6) 0.0034(6) -0.0011(5) 0.0064(6)
C16 0.0157(6) 0.0591(12) 0.0224(7) 0.0006(8) -0.0001(5) -0.0006(8)
C17 0.0206(8) 0.0842(17) 0.0222(7) -0.0090(9) 0.0009(6) 0.0105(9)
C18 0.0368(9) 0.0491(12) 0.0246(8) -0.0123(8) -0.0091(6) 0.0166(9)
C19 0.0443(10) 0.0264(9) 0.0241(7) 0.0011(7) -0.0065(6) 0.0027(8)
C20 0.0319(8) 0.0228(8) 0.0205(7) 0.0025(6) 0.0018(6) 0.0007(7)
O21 0.0125(4) 0.0185(6) 0.0352(6) -0.0048(5) 0.0000(4) 0.0020(4)
O22 0.0119(4) 0.0231(6) 0.0273(5) -0.0010(4) -0.0003(3) -0.0014(4)

loop_
_atom_type_symbol
_atom_type_description
_atom_type_scat_dispersion_real
_atom_type_scat_dispersion_imag
_atom_type_scat_source
C C 0.0033 0.0016 'International Tables Vol C Tables 4.2.6.8 and 6.1.1.4'
H H 0.0000 0.0000 'International Tables Vol C Tables 4.2.6.8 and 6.1.1.4'
N N 0.0061 0.0033 'International Tables Vol C Tables 4.2.6.8 and 6.1.1.4'
O O 0.0106 0.0060 'International Tables Vol C Tables 4.2.6.8 and 6.1.1.4'

loop_
_geom_angle_atom_site_label_1
_geom_angle_atom_site_label_2
_geom_angle_atom_site_label_3
_geom_angle
C2 O1 C6 111.51(10)
O1 C2 C3 114.21(11)
O1 C2 C7 107.55(10)
C3 C2 C7 107.46(11)
O1 C2 H2A 109.2
C3 C2 H2A 109.2
C7 C2 H2A 109.2
O22 C3 N4 122.67(12)
O22 C3 C2 118.79(12)
N4 C3 C2 118.54(11)
C3 N4 C5 123.29(11)
C3 N4 C14 119.98(11)
C5 N4 C14 116.61(11)
N4 C5 C6 109.55(11)
N4 C5 H5A 109.8
C6 C5 H5A 109.8
N4 C5 H5B 109.8
C6 C5 H5B 109.8
H5A C5 H5B 108.2
O1 C6 C5 109.41(12)
O1 C6 H6A 109.8
C5 C6 H6A 109.8
O1 C6 H6B 109.8
C5 C6 H6B 109.8
H6A C6 H6B 108.2
O21 C7 C8 110.22(12)
O21 C7 C2 109.13(11)
C8 C7 C2 111.16(11)
O21 C7 H7A 108.8
C8 C7 H7A 108.8
C2 C7 H7A 108.8
C13 C8 C9 119.12(14)
C13 C8 C7 120.23(13)
C9 C8 C7 120.66(14)
C8 C9 C10 120.33(17)
C8 C9 H9A 119.8
C10 C9 H9A 119.8
C11 C10 C9 120.31(16)
C11 C10 H10A 119.8
C9 C10 H10A 119.8
C10 C11 C12 119.75(15)
C10 C11 H11A 120.1
C12 C11 H11A 120.1
C11 C12 C13 119.86(17)
C11 C12 H12A 120.1
C13 C12 H12A 120.1
C8 C13 C12 120.62(16)
C8 C13 H13A 119.7
C12 C13 H13A 119.7
N4 C14 C15 110.55(13)
N4 C14 H14A 109.5
C15 C14 H14A 109.5
N4 C14 H14B 109.5
C15 C14 H14B 109.5
H14A C14 H14B 108.1
C16 C15 C20 118.74(16)
C16 C15 C14 120.46(15)
C20 C15 C14 120.74(13)
C17 C16 C15 120.17(19)
C17 C16 H16A 119.9
C15 C16 H16A 119.9
C18 C17 C16 120.81(15)
C18 C17 H17A 119.6
C16 C17 H17A 119.6
C17 C18 C19 119.53(17)
C17 C18 H18A 120.2
C19 C18 H18A 120.2
C20 C19 C18 119.86(18)
C20 C19 H19A 120.1
C18 C19 H19A 120.1
C19 C20 C15 120.88(15)
C19 C20 H20A 119.6
C15 C20 H20A 119.6
C7 O21 H21A 109.5

loop_
_geom_bond_atom_site_label_1
_geom_bond_atom_site_label_2
_geom_bond_distance
O1 C2 1.4159(15)
O1 C6 1.4255(16)
C2 C3 1.5323(18)
C2 C7 1.5381(18)
C2 H2A 1.0000
C3 O22 1.2410(15)
C3 N4 1.3378(17)
N4 C5 1.4682(16)
N4 C14 1.4743(18)
C5 C6 1.504(2)
C5 H5A 0.9900
C5 H5B 0.9900
C6 H6A 0.9900
C6 H6B 0.9900
C7 O21 1.4186(19)
C7 C8 1.5217(19)
C7 H7A 1.0000
C8 C13 1.387(2)
C8 C9 1.392(2)
C9 C10 1.394(2)
C9 H9A 0.9500
C10 C11 1.381(3)
C10 H10A 0.9500
C11 C12 1.391(3)
C11 H11A 0.9500
C12 C13 1.394(2)
C12 H12A 0.9500
C13 H13A 0.9500
C14 C15 1.511(2)
C14 H14A 0.9900
C14 H14B 0.9900
C15 C16 1.390(2)
C15 C20 1.396(2)
C16 C17 1.390(3)
C16 H16A 0.9500
C17 C18 1.377(3)
C17 H17A 0.9500
C18 C19 1.392(3)
C18 H18A 0.9500
C19 C20 1.384(2)
C19 H19A 0.9500
C20 H20A 0.9500
O21 H21A 0.8400

loop_
_geom_hbond_atom_site_label_D
_geom_hbond_atom_site_label_H
_geom_hbond_atom_site_label_A
_geom_hbond_distance_DH
_geom_hbond_distance_HA
_geom_hbond_distance_DA
_geom_hbond_angle_DHA
_geom_hbond_site_symmetry_A
O21 H21A O22 0.84 1.86 2.6967(14) 172.3 2_656

loop_
_geom_torsion_atom_site_label_1
_geom_torsion_atom_site_label_2
_geom_torsion_atom_site_label_3
_geom_torsion_atom_site_label_4
_geom_torsion
C6 O1 C2 C3 -42.86(16)
C6 O1 C2 C7 -162.01(12)
O1 C2 C3 O22 -172.39(13)
C7 C2 C3 O22 -53.18(17)
O1 C2 C3 N4 7.29(18)
C7 C2 C3 N4 126.50(13)
O22 C3 N4 C5 -176.56(14)
C2 C3 N4 C5 3.8(2)
O22 C3 N4 C14 -0.5(2)
C2 C3 N4 C14 179.79(13)
C3 N4 C5 C6 19.11(19)
C14 N4 C5 C6 -157.03(13)
C2 O1 C6 C5 67.47(15)
N4 C5 C6 O1 -53.65(16)
O1 C2 C7 O21 69.34(13)
C3 C2 C7 O21 -54.05(13)
O1 C2 C7 C8 -52.44(15)
C3 C2 C7 C8 -175.83(11)
O21 C7 C8 C13 167.55(12)
C2 C7 C8 C13 -71.31(16)
O21 C7 C8 C9 -12.15(17)
C2 C7 C8 C9 109.00(15)
C13 C8 C9 C10 -0.2(2)
C7 C8 C9 C10 179.46(14)
C8 C9 C10 C11 -0.5(2)
C9 C10 C11 C12 0.2(2)
C10 C11 C12 C13 0.7(2)
C9 C8 C13 C12 1.2(2)
C7 C8 C13 C12 -178.46(14)
C11 C12 C13 C8 -1.5(2)
C3 N4 C14 C15 -98.58(15)
C5 N4 C14 C15 77.69(16)
N4 C14 C15 C16 -103.86(16)
N4 C14 C15 C20 73.10(17)
C20 C15 C16 C17 -1.3(2)
C14 C15 C16 C17 175.74(15)
C15 C16 C17 C18 0.8(3)
C16 C17 C18 C19 0.5(3)
C17 C18 C19 C20 -1.2(3)
C18 C19 C20 C15 0.7(2)
C16 C15 C20 C19 0.6(2)
C14 C15 C20 C19 -176.44(14)
